data_7248129
loop_
_publ_author_name
'Pawl\;edzio, Sylwia'
'Ziemniak, Marcin'
'Trzybi\'nski, Damian'
'Arhangelskis, Mihails'
'Makal, Anna'
'Wo\'zniak, Krzysztof'

_publ_section_title
;
 Influence of N-protonation on electronic properties of acridine
 derivatives by quantum crystallography
;
_journal_issue 8
_journal_name_full 'RSC Advances'
_journal_page_first 5340
_journal_page_last 5350
_journal_paper_doi 10.1039/D3RA08081A
_journal_volume 14
_journal_year 2024
_chemical_formula_moiety '2(C6.5 H5 N), H O0.5'
_chemical_formula_sum 'C13 H11 N2 O0.5'
_chemical_formula_weight 203.245
_space_group_crystal_system tetragonal
_space_group_IT_number 142
_space_group_name_Hall '-I 4bd 2c'
_space_group_name_H-M_alt 'I 41/a c d :2'
_symmetry_Int_Tables_number 142
_atom_sites_solution_primary iterative
_audit_creation_date 2023-01-17
_audit_creation_method
;
Olex2 1.5
(compiled 2022.04.07 svn.rca3783a0 for OlexSys, GUI svn.r6498)
;
_audit_update_record
;
2024-01-23 deposited with the CCDC.	2024-01-31 downloaded from the CCDC.
;
_cell_angle_alpha 90
_cell_angle_beta 90
_cell_angle_gamma 90
_cell_formula_units_Z 32
_cell_length_a 24.310(3)
_cell_length_b 24.310(3)
_cell_length_c 14.016(2)
_cell_measurement_reflns_used 1781
_cell_measurement_temperature 100.00(10)
_cell_measurement_theta_max 70.3960
_cell_measurement_theta_min 5.1310
_cell_volume 8283.1(19)
_computing_molecular_graphics 'Olex2 1.5 (Dolomanov et al., 2009)'
_computing_publication_material 'Olex2 1.5 (Dolomanov et al., 2009)'
_computing_structure_refinement 'olex2.refine 1.3 (Bourhis et al., 2015)'
_computing_structure_solution 'olex2.solve 1.3 (Bourhis et al., 2015)'
_diffrn_ambient_temperature 100.00(10)
_diffrn_measured_fraction_theta_full 0.9989
_diffrn_measured_fraction_theta_max 0.9791
_diffrn_measurement_device 'four-circle diffractometer'
_diffrn_radiation_type 'Mo K\a'
_diffrn_radiation_wavelength 0.71073
_diffrn_reflns_av_R_equivalents 0.0384
_diffrn_reflns_av_unetI/netI 0.0383
_diffrn_reflns_Laue_measured_fraction_full 0.9989
_diffrn_reflns_Laue_measured_fraction_max 0.9791
_diffrn_reflns_limit_h_max 27
_diffrn_reflns_limit_h_min -29
_diffrn_reflns_limit_k_max 26
_diffrn_reflns_limit_k_min -29
_diffrn_reflns_limit_l_max 10
_diffrn_reflns_limit_l_min -16
_diffrn_reflns_number 7758
_diffrn_reflns_point_group_measured_fraction_full 0.9989
_diffrn_reflns_point_group_measured_fraction_max 0.9791
_diffrn_reflns_theta_full 25.2417
_diffrn_reflns_theta_max 26.07
_diffrn_reflns_theta_min 1.68
_exptl_absorpt_coefficient_mu 0.082
_exptl_absorpt_correction_T_max 0.927
_exptl_absorpt_correction_T_min 0.888
_exptl_absorpt_correction_type analytical
_exptl_absorpt_process_details
;
CrysAlisPro 1.171.38.46 (Rigaku Oxford Diffraction, 2015)
Analytical numeric absorption correction using a multifaceted crystal
			model based on expressions derived by R.C. Clark & J.S. Reid.
(Clark, R. C. & Reid, J. S. (1995). Acta Cryst. A51, 887-897)
Empirical absorption correction using spherical harmonics,
 implemented in SCALE3 ABSPACK scaling algorithm.
;
_exptl_crystal_colour 'clear yellowish yellow'
_exptl_crystal_colour_lustre clear
_exptl_crystal_colour_modifier yellowish
_exptl_crystal_colour_primary yellow
_exptl_crystal_density_diffrn 1.304
_exptl_crystal_description block
_exptl_crystal_F_000 3425.332
_exptl_crystal_size_max 0.136
_exptl_crystal_size_mid 0.092
_exptl_crystal_size_min 0.077
_refine_diff_density_max 0.2143
_refine_diff_density_min -0.2639
_refine_diff_density_rms 0.0471
_refine_ls_d_res_high 0.8085
_refine_ls_d_res_low 12.1552
_refine_ls_goodness_of_fit_ref 0.9110
_refine_ls_hydrogen_treatment refxyz
_refine_ls_matrix_type full
_refine_ls_number_constraints 0
_refine_ls_number_parameters 177
_refine_ls_number_reflns 2017
_refine_ls_number_restraints 0
_refine_ls_restrained_S_all 0.9110
_refine_ls_R_factor_all 0.0427
_refine_ls_R_factor_gt 0.0305
_refine_ls_shift/su_max 0.0007
_refine_ls_shift/su_mean 0.0000
_refine_ls_structure_factor_coef Fsqd
_refine_ls_weighting_details 'w=1/[\s^2^(Fo^2^)+(0.0597P)^2^+1.2548P] where P=(Fo^2^+2Fc^2^)/3'
_refine_ls_weighting_scheme calc
_refine_ls_wR_factor_gt 0.0901
_refine_ls_wR_factor_ref 0.0941
_reflns_Friedel_coverage 0.0
_reflns_limit_h_max 29
_reflns_limit_h_min 0
_reflns_limit_k_max 21
_reflns_limit_k_min 0
_reflns_limit_l_max 16
_reflns_limit_l_min 0
_reflns_number_gt 1476
_reflns_number_total 2017
_reflns_threshold_expression I>=2u(I)
_cod_data_source_file d3ra08081a2.cif
_cod_data_source_block 9aa_neutral
_cod_original_cell_volume 8283.6(17)
_cod_original_sg_symbol_H-M 'I 41/a c d'
_cod_database_code 7248129
_olex2_refinement_description
;
1. Others
 Fixed U11: H2A(0.03362) H3A(0.03312) H4A(0.04402) H5A(0.03765) H12A(0.02698)
 H12B(0.04254) H2B(0.0389) H3B(0.05389) H4B(0.05936) H5B(0.04063) H15(0.03755)
 Fixed U12: H2A(0.00324) H3A(-0.00447) H4A(-0.0021) H5A(0.00647) H12A(-
 0.00327) H12B(-0.00819) H2B(-0.00747) H3B(-0.00007) H4B(-0.00234) H5B(-
 0.00782) H15(-0.00381)
 Fixed U13: H2A(-0.00086) H3A(0.0036) H4A(0.00395) H5A(-0.00011) H12A(-
 0.00272) H12B(-0.00341) H2B(-0.00357) H3B(-0.00773) H4B(0.00614) H5B(0.00575)
 H15(0.00564)
 Fixed U22: H2A(0.03267) H3A(0.03616) H4A(0.02857) H5A(0.03496) H12A(0.03491)
 H12B(0.04159) H2B(0.04068) H3B(0.04352) H4B(0.03952) H5B(0.03806) H15(0.03357)
 Fixed U23: H2A(-0.00254) H3A(-0.00477) H4A(-0.00127) H5A(-0.00091) H12A(-
 0.00116) H12B(-0.00396) H2B(-0.00107) H3B(-0.001) H4B(0.00448) H5B(-0.00063)
 H15(0.00306)
 Fixed U33: H2A(0.05319) H3A(0.059) H4A(0.05066) H5A(0.04561) H12A(0.04666)
 H12B(0.03099) H2B(0.03902) H3B(0.03046) H4B(0.03098) H5B(0.04083) H15(0.03108)
;
_olex2_submission_special_instructions 'No special instructions were received'

loop_
_space_group_symop_id
_space_group_symop_operation_xyz
1 x,y,z
2 -y+1/4,x+3/4,z+1/4
3 y+1/4,-x+1/4,z+3/4
4 x,-y,-z+1/2
5 -x+1/2,y,-z
6 -x,-y+1/2,z
7 y+1/4,x+3/4,-z+3/4
8 -y+1/4,-x+1/4,-z+1/4
9 -x,-y,-z
10 y-1/4,-x-3/4,-z-1/4
11 -y-1/4,x-1/4,-z-3/4
12 -x,y,z-1/2
13 x-1/2,-y,z
14 x,y-1/2,-z
15 -y-1/4,-x-3/4,z-3/4
16 y-1/4,x-1/4,z-1/4
17 x+1/2,y+1/2,z+1/2
18 -y+3/4,x+5/4,z+3/4
19 y+3/4,-x+3/4,z+5/4
20 x+1/2,-y+1/2,-z+1
21 -x+1,y+1/2,-z+1/2
22 -x+1/2,-y+1,z+1/2
23 y+3/4,x+5/4,-z+5/4
24 -y+3/4,-x+3/4,-z+3/4
25 -x+1/2,-y+1/2,-z+1/2
26 y+1/4,-x-1/4,-z+1/4
27 -y+1/4,x+1/4,-z-1/4
28 -x+1/2,y+1/2,z
29 x,-y+1/2,z+1/2
30 x+1/2,y,-z+1/2
31 -y+1/4,-x-1/4,z-1/4
32 y+1/4,x+1/4,z+1/4

loop_
_atom_site_label
_atom_site_type_symbol
_atom_site_fract_x
_atom_site_fract_y
_atom_site_fract_z
_atom_site_U_iso_or_equiv
_atom_site_adp_type
_atom_site_occupancy
_atom_site_site_symmetry_order
_atom_site_refinement_flags_posn
_atom_site_refinement_flags_adp
_atom_site_refinement_flags_occupancy
N1A N 0.56103(4) 0.68897(4) 0.625 0.0191(3) Uani 1.000000 2 S T P
N2A N 0.68322(4) 0.56678(4) 0.625 0.0204(3) Uani 1.000000 2 S T P
C1A C 0.58606(5) 0.59299(5) 0.62433(9) 0.0168(3) Uani 1.000000 1 . . .
C2A C 0.53068(5) 0.57381(5) 0.62201(10) 0.0212(3) Uani 1.000000 1 . . .
H2A H 0.4979(8) 0.6045(8) 0.6202(14) 0.039827 Uani 1.000000 1 . . .
C3A C 0.51864(6) 0.51893(6) 0.62126(10) 0.0261(3) Uani 1.000000 1 . . .
H3A H 0.4763(8) 0.5062(8) 0.6212(13) 0.042760 Uani 1.000000 1 . . .
C4A C 0.56154(6) 0.47961(6) 0.62281(11) 0.0272(3) Uani 1.000000 1 . . .
H4A H 0.5525(8) 0.4343(8) 0.6239(13) 0.041083 Uani 1.000000 1 . . .
C5A C 0.61511(6) 0.49650(5) 0.62492(11) 0.0242(3) Uani 1.000000 1 . . .
H5A H 0.6485(8) 0.4674(8) 0.6254(13) 0.039407 Uani 1.000000 1 . . .
C6A C 0.62929(5) 0.55342(5) 0.62499(9) 0.0184(3) Uani 1.000000 1 . . .
C13A C 0.60013(5) 0.64987(5) 0.625 0.0166(3) Uani 1.000000 2 S T P
H12A H 0.5206(8) 0.6802(9) 0.6242(15) 0.036183 Uani 1.000000 1 . . .
H12B H 0.7060(9) 0.4485(9) 0.4364(13) 0.038373 Uani 1.000000 1 . . .
N1B N 0.68612(5) 0.43612(5) 0.375 0.0264(4) Uani 1.000000 2 S T P
N2B N 0.56411(4) 0.31411(4) 0.375 0.0183(3) Uani 1.000000 2 S T P
C1B C 0.63643(5) 0.36534(5) 0.45849(9) 0.0174(3) Uani 1.000000 1 . . .
C2B C 0.66803(5) 0.37057(5) 0.54362(9) 0.0203(3) Uani 1.000000 1 . . .
H2B H 0.7026(8) 0.3981(7) 0.5461(13) 0.039533 Uani 1.000000 1 . . .
C3B C 0.65614(6) 0.34000(6) 0.62303(9) 0.0233(3) Uani 1.000000 1 . . .
H3B H 0.6787(8) 0.3437(8) 0.6865(13) 0.042623 Uani 1.000000 1 . . .
C4B C 0.61164(6) 0.30239(6) 0.62128(9) 0.0245(3) Uani 1.000000 1 . . .
H4B H 0.6020(8) 0.2769(8) 0.6858(14) 0.043287 Uani 1.000000 1 . . .
C5B C 0.58125(6) 0.29540(5) 0.53991(10) 0.0221(3) Uani 1.000000 1 . . .
H5B H 0.5478(8) 0.2651(8) 0.5358(13) 0.039840 Uani 1.000000 1 . . .
C6B C 0.59316(5) 0.32599(5) 0.45507(9) 0.0176(3) Uani 1.000000 1 . . .
C13B C 0.64727(5) 0.39727(5) 0.375 0.0186(4) Uani 1.000000 2 S T P
O1 O 0.25 0.49862(5) 0.5 0.0200(3) Uani 1.000000 2 S T P
H15 H 0.2706(9) 0.4752(9) 0.4577(14) 0.034067 Uani 1.000000 1 . . .

loop_
_atom_site_aniso_label
_atom_site_aniso_U_11
_atom_site_aniso_U_22
_atom_site_aniso_U_33
_atom_site_aniso_U_12
_atom_site_aniso_U_13
_atom_site_aniso_U_23
N1A 0.0174(5) 0.0174(5) 0.0225(7) 0.0011(6) -0.0002(5) -0.0002(5)
N2A 0.0183(5) 0.0183(5) 0.0247(7) 0.0026(6) -0.0003(5) -0.0003(5)
C1A 0.0187(6) 0.0155(6) 0.0162(5) 0.0005(5) -0.0003(5) -0.0006(5)
C2A 0.0206(6) 0.0184(6) 0.0246(6) -0.0019(5) 0.0014(5) -0.0018(5)
H2A 0.033620 0.032670 0.053190 0.003240 -0.000860 -0.002540
C3A 0.0244(7) 0.0205(6) 0.0333(7) -0.0041(5) 0.0008(6) -0.0021(6)
H3A 0.033120 0.036160 0.059000 -0.004470 0.003600 -0.004770
C4A 0.0277(7) 0.0203(6) 0.0336(7) -0.0043(6) 0.0005(6) -0.0010(6)
H4A 0.044020 0.028570 0.050660 -0.002100 0.003950 -0.001270
C5A 0.0253(7) 0.0158(6) 0.0314(7) 0.0015(5) -0.0008(6) -0.0008(5)
H5A 0.037650 0.034960 0.045610 0.006470 -0.000110 -0.000910
C6A 0.0197(6) 0.0168(6) 0.0188(6) 0.0012(5) -0.0002(5) -0.0004(5)
C13A 0.0175(5) 0.0175(5) 0.0146(7) -0.0007(7) -0.0003(5) -0.0003(5)
H12A 0.026980 0.034910 0.046660 -0.003270 -0.002720 -0.001160
H12B 0.042540 0.041590 0.030990 -0.008190 -0.003410 -0.003960
N1B 0.0297(6) 0.0297(6) 0.0198(8) -0.0131(7) -0.0028(5) 0.0028(5)
N2B 0.0186(4) 0.0186(4) 0.0178(7) -0.0027(6) -0.0008(4) 0.0008(4)
C1B 0.0186(6) 0.0181(5) 0.0154(6) 0.0000(5) 0.0009(5) -0.0021(5)
C2B 0.0213(6) 0.0233(6) 0.0162(6) -0.0019(5) -0.0011(5) -0.0003(5)
H2B 0.038900 0.040680 0.039020 -0.007470 -0.003570 -0.001070
C3B 0.0285(7) 0.0271(7) 0.0144(6) 0.0002(6) -0.0003(5) -0.0006(5)
H3B 0.053890 0.043520 0.030460 -0.000070 -0.007730 -0.001000
C4B 0.0310(7) 0.0259(7) 0.0165(6) -0.0001(6) 0.0026(6) 0.0019(5)
H4B 0.059360 0.039520 0.030980 -0.002340 0.006140 0.004480
C5B 0.0267(6) 0.0223(6) 0.0174(6) -0.0031(5) 0.0021(5) 0.0022(5)
H5B 0.040630 0.038060 0.040830 -0.007820 0.005750 -0.000630
C6B 0.0182(6) 0.0174(6) 0.0172(6) -0.0001(5) 0.0035(5) -0.0018(5)
C13B 0.0191(5) 0.0191(5) 0.0176(8) -0.0022(7) 0.0002(5) -0.0002(5)
O1 0.0217(7) 0.0202(7) 0.0179(6) -0.000000 -0.0008(5) 0.000000
H15 0.037550 0.033570 0.031080 -0.003810 0.005640 0.003060

loop_
_atom_type_symbol
_atom_type_scat_source
H 'DiSCaMB, J. Appl. Cryst. 2018, DOI:10.1107/S1600576717015825'
O 'DiSCaMB, J. Appl. Cryst. 2018, DOI:10.1107/S1600576717015825'
C 'DiSCaMB, J. Appl. Cryst. 2018, DOI:10.1107/S1600576717015825'
N 'DiSCaMB, J. Appl. Cryst. 2018, DOI:10.1107/S1600576717015825'

loop_
_geom_angle_atom_site_label_1
_geom_angle_atom_site_label_2
_geom_angle_atom_site_label_3
_geom_angle
_geom_angle_site_symmetry_1
_geom_angle_site_symmetry_3
_geom_angle_publ_flag
H12A N1A C13A 122.8(12) . . ?
H12A N1A C13A 122.8(12) 8_666 . ?
H12A N1A H12A 114(2) 8_666 . ?
C6A N2A C6A 117.82(15) 8_666 . ?
C6A C1A C2A 118.43(11) . . ?
C13A C1A C2A 123.00(12) . . ?
C13A C1A C6A 118.57(12) . . ?
H2A C2A C1A 117.8(10) . . ?
C3A C2A C1A 121.47(12) . . ?
C3A C2A H2A 120.7(10) . . ?
H3A C3A C2A 119.1(11) . . ?
C4A C3A C2A 120.13(13) . . ?
C4A C3A H3A 120.8(11) . . ?
H4A C4A C3A 121.2(10) . . ?
C5A C4A C3A 120.00(13) . . ?
C5A C4A H4A 118.8(10) . . ?
H5A C5A C4A 121.4(10) . . ?
C6A C5A C4A 121.48(13) . . ?
C6A C5A H5A 117.2(10) . . ?
C1A C6A N2A 123.62(12) . . ?
C5A C6A N2A 117.90(12) . . ?
C5A C6A C1A 118.48(11) . . ?
C1A C13A N1A 121.10(8) . . ?
C1A C13A N1A 121.10(8) 8_666 . ?
C1A C13A C1A 117.79(16) 8_666 . ?
H12B N1B H12B 115(2) . 7_545 ?
C13B N1B H12B 122.5(11) . 7_545 ?
C13B N1B H12B 122.5(11) . . ?
C6B N2B C6B 117.54(15) . 7_545 ?
C6B C1B C2B 119.13(11) . . ?
C13B C1B C2B 122.55(11) 7_545 . ?
C13B C1B C6B 118.30(12) 7_545 . ?
H2B C2B C1B 120.3(10) . . ?
C3B C2B C1B 121.23(12) . . ?
C3B C2B H2B 118.5(10) . . ?
H3B C3B C2B 122.2(11) . . ?
C4B C3B C2B 119.83(12) . . ?
C4B C3B H3B 118.0(11) . . ?
H4B C4B C3B 120.2(10) . . ?
C5B C4B C3B 120.43(12) . . ?
C5B C4B H4B 119.4(10) . . ?
H5B C5B C4B 121.8(10) . . ?
C6B C5B C4B 121.20(12) . . ?
C6B C5B H5B 117.0(10) . . ?
C1B C6B N2B 123.76(12) . 7_545 ?
C5B C6B N2B 118.09(11) . 7_545 ?
C5B C6B C1B 118.08(11) . . ?
C1B C13B N1B 120.97(8) 7_545 . ?
C1B C13B N1B 120.97(8) . . ?
C1B C13B C1B 118.06(15) . 7_545 ?
H15 O1 H15 108(2) 5_556 . ?

loop_
_geom_bond_atom_site_label_1
_geom_bond_atom_site_label_2
_geom_bond_distance
_geom_bond_site_symmetry_2
_geom_bond_publ_flag
N1A C13A 1.344(2) . ?
N1A H12A 1.01(2) . ?
N1A H12A 1.01(2) 8_666 ?
N2A C6A 1.3508(15) 8_666 ?
N2A C6A 1.3508(15) . ?
C1A C2A 1.4252(17) . ?
C1A C6A 1.4248(17) . ?
C1A C13A 1.4246(14) . ?
C2A H2A 1.091(19) . ?
C2A C3A 1.3657(19) . ?
C3A H3A 1.074(19) . ?
C3A C4A 1.415(2) . ?
C4A H4A 1.124(19) . ?
C4A C5A 1.3658(19) . ?
C5A H5A 1.077(19) . ?
C5A C6A 1.4260(17) . ?
H12B N1B 1.031(19) 7_545 ?
N1B C13B 1.336(2) . ?
N2B C6B 1.3572(14) 7_545 ?
N2B C6B 1.3572(14) . ?
C1B C2B 1.4248(17) . ?
C1B C6B 1.4226(16) . ?
C1B C13B 1.4288(15) 7_545 ?
C2B H2B 1.075(17) . ?
C2B C3B 1.3693(18) . ?
C3B H3B 1.050(18) . ?
C3B C4B 1.417(2) . ?
C4B H4B 1.121(19) . ?
C4B C5B 1.369(2) . ?
C5B H5B 1.098(19) . ?
C5B C6B 1.4320(18) . ?
O1 H15 0.96(2) . ?
O1 H15 0.96(2) 5_556 ?

loop_
_geom_torsion_atom_site_label_1
_geom_torsion_atom_site_label_2
_geom_torsion_atom_site_label_3
_geom_torsion_atom_site_label_4
_geom_torsion
_geom_torsion_site_symmetry_1
_geom_torsion_site_symmetry_2
_geom_torsion_site_symmetry_3
_geom_torsion_site_symmetry_4
_geom_torsion_publ_flag
N1A C13A C1A C2A 1.09(6) . . . . ?
N1A C13A C1A C2A 1.09(6) . . 8_666 8_666 ?
N1A C13A C1A C6A -179.60(8) . . 8_666 8_666 ?
N1A C13A C1A C6A -179.60(8) . . . . ?
N2A C6A C1A C2A 178.47(12) 8_666 . . . ?
N2A C6A C1A C2A 178.47(12) . . . . ?
N2A C6A C1A C13A -0.87(13) . . . . ?
N2A C6A C1A C13A -0.87(13) 8_666 . . . ?
N2A C6A C5A C4A -178.55(12) . . . . ?
N2A C6A C5A C4A -178.55(12) 8_666 . . . ?
C1A C2A C3A C4A 0.01(16) . . . . ?
C1A C6A C5A C4A 0.99(15) . . . . ?
C1A C13A C1A C2A -178.91(6) . . 8_666 8_666 ?
C1A C13A C1A C6A 0.40(8) . . 8_666 8_666 ?
C2A C3A C4A C5A -0.09(17) . . . . ?
C3A C4A C5A C6A -0.42(18) . . . . ?
N1B C13B C1B C2B -3.82(6) . . 7_545 7_545 ?
N1B C13B C1B C2B -3.82(6) . . . . ?
N1B C13B C1B C6B 177.70(8) . . . . ?
N1B C13B C1B C6B 177.70(8) . . 7_545 7_545 ?
N1B C13B C1B C13B -0(90000000000000) . . . 7_545 ?
N2B C6B C1B C2B -173.54(10) 7_545 . . . ?
N2B C6B C1B C2B -173.54(10) . . . . ?
N2B C6B C1B C13B 4.99(11) . 7_545 7_545 . ?
N2B C6B C1B C13B 4.99(11) . . . 7_545 ?
N2B C6B C5B C4B 175.18(10) . . . . ?
N2B C6B C5B C4B 175.18(10) 7_545 . . . ?
C1B C2B C3B C4B -0.07(15) . . . . ?
C1B C6B C5B C4B -2.06(13) . . . . ?
C1B C13B C1B C2B 176.18(6) 7_545 . . . ?
C1B C13B C1B C6B -2.30(8) 7_545 . . . ?
C1B C13B C1B C13B 0(90000000000000) . 7_545 7_545 . ?
C2B C3B C4B C5B 1.62(16) . . . . ?
C3B C4B C5B C6B -0.52(15) . . . . ?
